data_9014746
loop_
_publ_author_name
'Mills, S. J.'
'Rumsey, M. S.'
'Favreau, G.'
'Spratt, J.'
'Raudsepp, M.'
'Dini, M.'

_publ_section_title
;
 Bariopharmacoalumite, a new mineral species from Cap Garonne, France and Mina Grande, Chile
;
_journal_name_full 'Mineralogical Magazine'
_journal_page_first 135
_journal_page_last 144
_journal_paper_doi 10.1180/minmag.2011.075.1.135
_journal_volume 75
_journal_year 2011
_chemical_compound_source 'Cap Garonne, France'
_chemical_formula_sum 'Al3.12 As3 Ba0.51 Fe0.88 H4 O18.9'
_chemical_name_mineral Bariopharmacoalumite
_space_group_IT_number 215
_symmetry_space_group_name_Hall 'P -4 2 3'
_symmetry_space_group_name_H-M 'P -4 3 m'
_cell_angle_alpha 90
_cell_angle_beta 90
_cell_angle_gamma 90
_cell_length_a 7.772
_cell_length_b 7.772
_cell_length_c 7.772
_cell_formula_units_Z 1
_cell_volume 469.460
_database_code_amcsd 0018374
_exptl_crystal_density_diffrn 2.598
_cod_original_formula_sum 'As3 (Al3.12 Fe.88) O18.9 H4 Ba.51'
_cod_database_code 9014746

loop_
_space_group_symop_operation_xyz
x,y,z
-z,x,-y
-y,z,-x
-x,y,-z
x,-z,-y
z,-y,-x
y,-x,-z
x,z,y
z,y,x
y,x,z
-z,-x,y
-y,-z,x
-x,-y,z
z,-x,-y
y,-z,-x
x,-y,-z
-x,z,-y
-z,y,-x
-y,x,-z
-x,-z,y
-z,-y,x
-y,-x,z
z,x,y
y,z,x

loop_
_atom_site_aniso_label
_atom_site_aniso_U_11
_atom_site_aniso_U_22
_atom_site_aniso_U_33
_atom_site_aniso_U_12
_atom_site_aniso_U_13
_atom_site_aniso_U_23
As1 0.02580 0.03440 0.03440 0.00000 0.00000 0.00000
Al1 0.02800 0.02800 0.02800 -0.00390 -0.00390 -0.00390
Fe1 0.02800 0.02800 0.02800 -0.00390 -0.00390 -0.00390
O1 0.03600 0.03600 0.04300 -0.00400 0.00400 0.00400

loop_
_atom_site_label
_atom_site_fract_x
_atom_site_fract_y
_atom_site_fract_z
_atom_site_occupancy
_atom_site_U_iso_or_equiv
As1 0.50000 0.00000 0.00000 1.00000 0.03150
Al1 0.14210 0.14210 0.14210 0.78000 0.02800
Fe1 0.14210 0.14210 0.14210 0.22000 0.02800
O1 0.12590 0.38090 0.12590 1.00000 0.03800
O2 0.88810 0.88810 0.88810 1.00000 0.02600
H2 0.82900 0.82900 0.82900 1.00000 0.03100
Ba1 0.00000 0.50000 0.50000 0.17000 0.04900
O3 0.50000 0.12000 0.50000 0.19000 0.01700
O4 0.68600 0.68600 0.68600 0.44000 0.05100

loop_
_cod_related_entry_id
_cod_related_entry_database
_cod_related_entry_code
1 AMCSD 0018374
